data_4126789
loop_
_publ_author_name
'Jin, Geng Bang'
'Lin, Jian'
'Estes, Shanna L.'
'Skanthakumar, Suntharalingam'
'Soderholm, Lynda'

_publ_section_title
;
 Influence of Counter-Cation Hydration Enthalpies on the Formation of
 Molecular Complexes: A Thorium-Nitrate Example.
;
_journal_name_full 'Journal of the American Chemical Society'
_journal_paper_doi 10.1021/jacs.7b09363
_journal_year 2017
_chemical_formula_moiety 'Th (N O3)5 (H2 O)2 (N H4) (H2 O)2 &#x0095; H2 O'
_chemical_formula_sum 'H14 N6 O20 Th'
_chemical_formula_weight 650.21
_chemical_name_common 'ammonium thorium pentanitrate hydrate'
_space_group_crystal_system monoclinic
_space_group_IT_number 14
_space_group_name_Hall '-P 2yn'
_space_group_name_H-M_alt 'P 1 21/n 1'
_symmetry_space_group_name_Hall '-P 2yn'
_symmetry_space_group_name_H-M 'P 1 21/n 1'
_atom_sites_solution_hydrogens difmap
_audit_creation_method SHELXL-2014/7
_cell_angle_alpha 90
_cell_angle_beta 107.7489(5)
_cell_angle_gamma 90
_cell_formula_units_Z 8
_cell_length_a 14.6636(5)
_cell_length_b 16.3759(6)
_cell_length_c 14.9374(6)
_cell_measurement_reflns_used 19836
_cell_measurement_temperature 100(2)
_cell_measurement_theta_max 27.597
_cell_measurement_theta_min 1.704
_cell_volume 3416.2(2)
_computing_cell_refinement 'Bruker SAINT'
_computing_data_collection 'Bruker APEX2'
_computing_data_reduction 'Bruker SAINT'
_computing_molecular_graphics 'CrystalMaker for Windows ver. 2.0.6 (2008)'
_computing_publication_material 'Bruker SHELXTL'
_computing_structure_refinement 'SHELXL-2014/7 (Sheldrick, 2014)'
_computing_structure_solution 'SHELXS-97 (Sheldrick 2008)'
_diffrn_ambient_temperature 100(2)
_diffrn_detector_area_resol_mean '\f and \w scans'
_diffrn_measured_fraction_theta_full 1.000
_diffrn_measured_fraction_theta_max 0.998
_diffrn_measurement_device_type 'Mo Kalpha Microfocus X-ray Source'
_diffrn_measurement_method 'Bruker APEX-II CCD'
_diffrn_radiation_type MoK\a
_diffrn_radiation_wavelength 0.71073
_diffrn_reflns_av_R_equivalents 0.0288
_diffrn_reflns_av_unetI/netI 0.0197
_diffrn_reflns_Laue_measured_fraction_full 1.000
_diffrn_reflns_Laue_measured_fraction_max 0.998
_diffrn_reflns_limit_h_max 19
_diffrn_reflns_limit_h_min -19
_diffrn_reflns_limit_k_max 21
_diffrn_reflns_limit_k_min -21
_diffrn_reflns_limit_l_max 19
_diffrn_reflns_limit_l_min -19
_diffrn_reflns_number 44371
_diffrn_reflns_point_group_measured_fraction_full 1.000
_diffrn_reflns_point_group_measured_fraction_max 0.998
_diffrn_reflns_theta_full 25.242
_diffrn_reflns_theta_max 27.597
_diffrn_reflns_theta_min 1.704
_exptl_absorpt_coefficient_mu 8.846
_exptl_absorpt_correction_T_max 0.368
_exptl_absorpt_correction_T_min 0.212
_exptl_absorpt_correction_type multi-scan
_exptl_absorpt_process_details SADABS
_exptl_crystal_colour colorless
_exptl_crystal_density_diffrn 2.528
_exptl_crystal_density_meas ?
_exptl_crystal_density_method 'not measured'
_exptl_crystal_description tablet
_exptl_crystal_F_000 2448
_exptl_crystal_size_max 0.185
_exptl_crystal_size_mid 0.171
_exptl_crystal_size_min 0.113
_refine_diff_density_max 0.967
_refine_diff_density_min -1.123
_refine_diff_density_rms 0.113
_refine_ls_extinction_method none
_refine_ls_goodness_of_fit_ref 1.140
_refine_ls_hydrogen_treatment refxyz
_refine_ls_matrix_type full
_refine_ls_number_parameters 571
_refine_ls_number_reflns 7907
_refine_ls_number_restraints 38
_refine_ls_restrained_S_all 1.138
_refine_ls_R_factor_all 0.0326
_refine_ls_R_factor_gt 0.0239
_refine_ls_shift/su_max 0.009
_refine_ls_shift/su_mean 0.000
_refine_ls_structure_factor_coef Fsqd
_refine_ls_weighting_details 'w=1/[\s^2^(Fo^2^)+10.9668P] where P=(Fo^2^+2Fc^2^)/3'
_refine_ls_weighting_scheme calc
_refine_ls_wR_factor_gt 0.0401
_refine_ls_wR_factor_ref 0.0420
_reflns_Friedel_coverage 0.000
_reflns_number_gt 6418
_reflns_number_total 7907
_reflns_threshold_expression 'I > 2\s(I)'
_cod_data_source_file ja7b09363_si_003.cif
_cod_data_source_block NH4_1
_cod_depositor_comments
;
The following automatic conversions were performed:

'_exptl_crystal_density_meas' value 'not measured' was changed to '?'
- the value is perceived as not measured.

Automatic conversion script
Id: cif_fix_values 4973 2017-02-22 13:04:09Z antanas 
;
_cod_database_code 4126789
_shelx_shelxl_version_number 2014/7
_shelx_space_group_comment
;
The symmetry employed for this shelxl refinement is uniquely defined
by the following loop, which should always be used as a source of
symmetry information in preference to the above space-group names.
They are only intended as comments.
;

loop_
_space_group_symop_operation_xyz
'x, y, z'
'-x+1/2, y+1/2, -z+1/2'
'-x, -y, -z'
'x-1/2, -y-1/2, z-1/2'

loop_
_atom_site_label
_atom_site_type_symbol
_atom_site_fract_x
_atom_site_fract_y
_atom_site_fract_z
_atom_site_U_iso_or_equiv
_atom_site_adp_type
_atom_site_occupancy
_atom_site_site_symmetry_order
_atom_site_calc_flag
_atom_site_refinement_flags_posn
_atom_site_refinement_flags_adp
Th1 Th 0.59237(2) 0.25189(2) 0.56435(2) 0.00979(3) Uani 1 1 d . .
Th2 Th 0.06863(2) 0.25246(2) 0.59706(2) 0.01054(3) Uani 1 1 d . .
N1 N 0.3028(3) 0.0041(2) 0.5954(3) 0.0212(8) Uani 1 1 d D .
H21 H 0.342(3) 0.036(2) 0.636(3) 0.025 Uiso 1 1 d D U
H22 H 0.339(3) -0.031(2) 0.577(3) 0.025 Uiso 1 1 d D U
H23 H 0.274(3) 0.036(2) 0.547(2) 0.025 Uiso 1 1 d D U
H24 H 0.261(3) -0.021(3) 0.618(3) 0.025 Uiso 1 1 d D U
N2 N 0.6739(3) 0.5256(2) 0.4232(3) 0.0187(7) Uani 1 1 d D .
H25 H 0.639(3) 0.551(2) 0.374(2) 0.022 Uiso 1 1 d D U
H26 H 0.692(3) 0.559(2) 0.470(2) 0.022 Uiso 1 1 d D U
H27 H 0.643(3) 0.4847(19) 0.436(3) 0.022 Uiso 1 1 d D U
H28 H 0.717(2) 0.505(3) 0.403(3) 0.022 Uiso 1 1 d D U
N3 N 0.2289(2) 0.3230(2) 0.7587(2) 0.0203(7) Uani 1 1 d . .
N4 N 0.6999(2) 0.3976(2) 0.6696(2) 0.0182(7) Uani 1 1 d . .
N5 N 0.1645(2) 0.1094(2) 0.7131(3) 0.0265(9) Uani 1 1 d . .
N6 N 0.5912(2) 0.0667(2) 0.5663(2) 0.0191(7) Uani 1 1 d . .
N7 N 0.4896(2) 0.40164(19) 0.4608(2) 0.0162(7) Uani 1 1 d . .
N8 N 0.7597(2) 0.1847(2) 0.7192(2) 0.0184(7) Uani 1 1 d . .
N9 N -0.0970(2) 0.30508(19) 0.4287(2) 0.0134(6) Uani 1 1 d . .
N10 N -0.0396(2) 0.1019(2) 0.5032(2) 0.0170(7) Uani 1 1 d . .
N11 N 0.0767(2) 0.4372(2) 0.5860(2) 0.0172(7) Uani 1 1 d . .
N12 N 0.4242(2) 0.19400(19) 0.4016(2) 0.0127(6) Uani 1 1 d . .
O1 O 0.49524(17) 0.23253(16) 0.38766(17) 0.0139(5) Uani 1 1 d . .
O2 O 0.14068(19) 0.3333(2) 0.7523(2) 0.0253(7) Uani 1 1 d . .
O3 O 0.73874(19) 0.35132(19) 0.62255(19) 0.0218(6) Uani 1 1 d . .
O4 O 0.1205(2) 0.1626(2) 0.7472(2) 0.0277(7) Uani 1 1 d . .
O5 O 0.69439(18) 0.22581(16) 0.73691(18) 0.0159(6) Uani 1 1 d . .
O6 O -0.11089(17) 0.27087(15) 0.50129(17) 0.0130(5) Uani 1 1 d . .
O7 O 0.35802(18) 0.16906(16) 0.33650(18) 0.0167(6) Uani 1 1 d . .
O8 O 0.2016(2) 0.0487(2) 0.7558(2) 0.0425(10) Uani 1 1 d . .
O9 O 0.42796(17) 0.18435(15) 0.48700(17) 0.0118(5) Uani 1 1 d . .
O10 O 0.7562(2) 0.1803(2) 0.63249(19) 0.0250(7) Uani 1 1 d . .
O11 O 0.24624(18) 0.27735(16) 0.69676(18) 0.0157(6) Uani 1 1 d . .
O12 O 0.60161(19) 0.10782(17) 0.49634(19) 0.0191(6) Uani 1 1 d . .
O13 O -0.01074(17) 0.31462(15) 0.43146(17) 0.0117(5) Uani 1 1 d . .
O14 O 0.57680(18) 0.38487(16) 0.46641(18) 0.0163(6) Uani 1 1 d . .
O15 O 0.61477(18) 0.37876(16) 0.66738(18) 0.0152(6) Uani 1 1 d . .
O16 O -0.03406(18) 0.12352(16) 0.58753(19) 0.0164(6) Uani 1 1 d . .
O17 O 0.00743(18) 0.14600(16) 0.46274(18) 0.0146(5) Uani 1 1 d . .
O18 O 0.82272(19) 0.15014(18) 0.78052(19) 0.0205(6) Uani 1 1 d . .
O19 O 0.14074(18) 0.39005(16) 0.57299(19) 0.0158(6) Uani 1 1 d . .
O20 O 0.00367(18) 0.40117(17) 0.59815(19) 0.0175(6) Uani 1 1 d . .
O21 O 0.57743(19) 0.10982(16) 0.63183(19) 0.0167(6) Uani 1 1 d . .
O22 O 0.45089(18) 0.35313(16) 0.50549(19) 0.0152(6) Uani 1 1 d . .
O23 O -0.08775(19) 0.04366(16) 0.4660(2) 0.0222(6) Uani 1 1 d . .
O24 O 0.29240(19) 0.35649(19) 0.8208(2) 0.0243(7) Uani 1 1 d . .
O25 O -0.16392(19) 0.32589(17) 0.36182(18) 0.0180(6) Uani 1 1 d . .
O26 O 0.4473(2) 0.45944(17) 0.41581(19) 0.0219(6) Uani 1 1 d . .
O27 O 0.16813(19) 0.12376(16) 0.6295(2) 0.0194(6) Uani 1 1 d . .
O28 O 0.0844(2) 0.51074(17) 0.5872(2) 0.0257(7) Uani 1 1 d . .
O29 O 0.7409(2) 0.45667(18) 0.7136(2) 0.0243(7) Uani 1 1 d . .
O30 O 0.5959(2) -0.00704(18) 0.5695(2) 0.0289(7) Uani 1 1 d . .
OW1 O 0.17374(18) 0.24274(17) 0.50004(18) 0.0150(5) Uani 1 1 d D .
H1 H 0.189(3) 0.2832(16) 0.475(3) 0.018 Uiso 1 1 d D U
H2 H 0.190(3) 0.2001(15) 0.479(3) 0.018 Uiso 1 1 d D U
OW2 O 0.69060(18) 0.2527(2) 0.45442(18) 0.0235(6) Uani 1 1 d D .
H3 H 0.7502(14) 0.258(3) 0.471(3) 0.028 Uiso 1 1 d D U
H4 H 0.666(3) 0.269(3) 0.4007(18) 0.028 Uiso 1 1 d D U
OW3 O 0.49197(17) 0.25175(16) 0.66618(17) 0.0131(5) Uani 1 1 d D .
H5 H 0.469(3) 0.2115(16) 0.685(3) 0.016 Uiso 1 1 d D U
H6 H 0.479(3) 0.2952(15) 0.688(3) 0.016 Uiso 1 1 d D U
OW4 O -0.04343(19) 0.2666(2) 0.69255(19) 0.0254(7) Uani 1 1 d D .
H7 H -0.030(3) 0.267(3) 0.7512(13) 0.030 Uiso 1 1 d D U
H8 H -0.081(3) 0.230(2) 0.671(3) 0.030 Uiso 1 1 d D U
OW5 O 0.4243(2) 0.11189(17) 0.72474(19) 0.0176(6) Uani 1 1 d D .
H9 H 0.4771(18) 0.091(3) 0.751(3) 0.021 Uiso 1 1 d D U
H10 H 0.397(3) 0.124(3) 0.764(2) 0.021 Uiso 1 1 d D U
OW6 O 0.4388(2) 0.39221(18) 0.7328(2) 0.0226(7) Uani 1 1 d D .
H11 H 0.487(2) 0.419(2) 0.758(3) 0.027 Uiso 1 1 d D U
H12 H 0.409(3) 0.383(3) 0.771(3) 0.027 Uiso 1 1 d D U
OW7 O -0.0870(2) 0.52191(19) 0.6794(2) 0.0256(7) Uani 1 1 d D .
H13 H -0.067(3) 0.487(2) 0.648(3) 0.031 Uiso 1 1 d D U
H14 H -0.119(3) 0.498(3) 0.708(3) 0.031 Uiso 1 1 d D U
OW8 O -0.0874(2) -0.00143(17) 0.6903(2) 0.0193(6) Uani 1 1 d D .
H15 H -0.075(3) 0.0395(19) 0.663(3) 0.023 Uiso 1 1 d D U
H16 H -0.110(3) 0.014(3) 0.732(2) 0.023 Uiso 1 1 d D U
OW9 O 0.2334(2) 0.37883(18) 0.4276(2) 0.0220(6) Uani 1 1 d D .
H17 H 0.185(2) 0.405(3) 0.398(3) 0.026 Uiso 1 1 d D U
H18 H 0.265(3) 0.364(3) 0.393(3) 0.026 Uiso 1 1 d D U
OW10 O 0.2192(2) 0.10191(17) 0.4318(2) 0.0182(6) Uani 1 1 d D .
H19 H 0.178(2) 0.073(2) 0.394(2) 0.022 Uiso 1 1 d D U
H20 H 0.263(2) 0.115(3) 0.410(3) 0.022 Uiso 1 1 d D U

loop_
_atom_site_aniso_label
_atom_site_aniso_U_11
_atom_site_aniso_U_22
_atom_site_aniso_U_33
_atom_site_aniso_U_23
_atom_site_aniso_U_13
_atom_site_aniso_U_12
Th1 0.00682(6) 0.01491(7) 0.00728(6) 0.00026(6) 0.00163(4) 0.00006(6)
Th2 0.00798(6) 0.01550(7) 0.00766(6) -0.00009(6) 0.00170(4) -0.00414(6)
N1 0.0197(19) 0.0184(19) 0.022(2) -0.0059(15) 0.0015(15) 0.0032(14)
N2 0.0216(19) 0.0187(18) 0.0146(18) -0.0019(14) 0.0039(14) -0.0109(15)
N3 0.0138(16) 0.032(2) 0.0142(17) -0.0035(15) 0.0036(13) -0.0055(14)
N4 0.0202(17) 0.0214(18) 0.0103(16) 0.0025(13) 0.0007(13) -0.0102(14)
N5 0.0172(18) 0.029(2) 0.023(2) 0.0156(17) -0.0080(15) -0.0165(16)
N6 0.0151(16) 0.0192(18) 0.0194(18) -0.0019(14) -0.0001(14) 0.0093(13)
N7 0.0192(17) 0.0141(16) 0.0122(16) -0.0021(13) 0.0000(13) -0.0053(13)
N8 0.0109(15) 0.0271(19) 0.0148(17) 0.0038(14) 0.0004(13) 0.0002(14)
N9 0.0152(16) 0.0121(15) 0.0130(16) -0.0040(12) 0.0044(13) -0.0061(12)
N10 0.0104(15) 0.0145(16) 0.0203(18) 0.0030(13) -0.0039(13) 0.0018(12)
N11 0.0155(16) 0.0146(17) 0.0201(18) -0.0084(13) 0.0033(14) -0.0023(13)
N12 0.0104(15) 0.0123(15) 0.0147(16) 0.0050(12) 0.0027(13) 0.0018(12)
O1 0.0103(12) 0.0202(15) 0.0112(12) 0.0016(10) 0.0032(10) -0.0059(10)
O2 0.0088(13) 0.053(2) 0.0149(15) -0.0128(14) 0.0051(11) -0.0065(13)
O3 0.0161(14) 0.0382(18) 0.0107(14) -0.0014(13) 0.0034(11) -0.0085(13)
O4 0.0160(15) 0.048(2) 0.0176(16) 0.0123(14) 0.0025(12) -0.0078(14)
O5 0.0123(12) 0.0200(14) 0.0146(13) -0.0005(11) 0.0031(10) 0.0038(10)
O6 0.0093(12) 0.0194(14) 0.0099(12) 0.0028(10) 0.0023(10) -0.0025(10)
O7 0.0116(13) 0.0201(14) 0.0137(14) 0.0001(11) -0.0030(11) -0.0065(11)
O8 0.0345(19) 0.0338(19) 0.042(2) 0.0280(16) -0.0143(16) -0.0118(15)
O9 0.0117(12) 0.0145(13) 0.0101(13) 0.0034(10) 0.0048(10) 0.0004(10)
O10 0.0155(14) 0.049(2) 0.0113(14) 0.0045(13) 0.0046(11) 0.0136(14)
O11 0.0116(12) 0.0222(14) 0.0130(13) -0.0046(11) 0.0030(10) -0.0069(10)
O12 0.0204(15) 0.0206(15) 0.0151(14) -0.0010(12) 0.0036(12) 0.0075(12)
O13 0.0105(12) 0.0130(13) 0.0120(13) 0.0007(10) 0.0039(10) -0.0017(10)
O14 0.0141(13) 0.0204(14) 0.0134(14) 0.0024(11) 0.0027(11) -0.0040(11)
O15 0.0128(13) 0.0170(14) 0.0157(14) 0.0002(11) 0.0041(11) -0.0059(11)
O16 0.0135(13) 0.0178(14) 0.0159(14) 0.0050(11) 0.0018(11) -0.0046(11)
O17 0.0150(13) 0.0132(13) 0.0145(14) 0.0004(11) 0.0027(11) -0.0027(10)
O18 0.0120(13) 0.0299(16) 0.0153(14) 0.0061(12) -0.0022(11) 0.0060(12)
O19 0.0120(13) 0.0156(14) 0.0222(15) -0.0066(11) 0.0087(11) -0.0010(10)
O20 0.0112(13) 0.0220(15) 0.0212(15) -0.0069(12) 0.0077(11) -0.0020(11)
O21 0.0211(14) 0.0139(13) 0.0159(14) 0.0002(11) 0.0068(11) 0.0050(11)
O22 0.0117(13) 0.0149(13) 0.0180(14) 0.0027(11) 0.0027(11) -0.0035(10)
O23 0.0168(14) 0.0121(14) 0.0300(17) 0.0008(12) -0.0045(12) -0.0036(11)
O24 0.0119(13) 0.0397(18) 0.0171(15) -0.0112(13) -0.0017(12) -0.0079(13)
O25 0.0132(13) 0.0241(15) 0.0117(13) 0.0020(11) -0.0038(11) -0.0025(11)
O26 0.0257(15) 0.0146(14) 0.0165(15) 0.0049(11) -0.0068(12) -0.0021(12)
O27 0.0168(14) 0.0169(14) 0.0214(15) 0.0091(12) 0.0010(12) -0.0015(11)
O28 0.0287(17) 0.0109(14) 0.0366(19) -0.0084(13) 0.0086(14) -0.0033(12)
O29 0.0261(16) 0.0239(16) 0.0179(15) -0.0003(12) -0.0007(12) -0.0165(13)
O30 0.0293(17) 0.0173(16) 0.0355(19) -0.0015(13) 0.0032(14) 0.0095(13)
OW1 0.0171(12) 0.0140(14) 0.0157(13) 0.0011(12) 0.0078(10) 0.0000(12)
OW2 0.0084(12) 0.0518(19) 0.0103(12) -0.0008(15) 0.0028(10) -0.0014(15)
OW3 0.0180(12) 0.0084(12) 0.0158(12) 0.0003(12) 0.0096(10) 0.0000(12)
OW4 0.0120(13) 0.055(2) 0.0090(13) -0.0038(14) 0.0034(11) -0.0138(13)
OW5 0.0186(15) 0.0207(15) 0.0144(15) -0.0001(12) 0.0065(12) -0.0022(12)
OW6 0.0205(16) 0.0229(16) 0.0305(18) -0.0120(13) 0.0170(14) -0.0065(12)
OW7 0.0261(17) 0.0259(17) 0.0317(19) -0.0079(14) 0.0191(14) 0.0038(13)
OW8 0.0264(16) 0.0141(14) 0.0212(16) 0.0041(12) 0.0128(13) -0.0012(12)
OW9 0.0241(16) 0.0247(16) 0.0214(16) 0.0039(13) 0.0130(13) 0.0086(13)
OW10 0.0139(14) 0.0180(15) 0.0241(16) -0.0022(12) 0.0080(12) -0.0045(11)

loop_
_atom_type_symbol
_atom_type_description
_atom_type_scat_dispersion_real
_atom_type_scat_dispersion_imag
_atom_type_scat_source
N N 0.0061 0.0033 'International Tables Vol C Tables 4.2.6.8 and 6.1.1.4'
H H 0.0000 0.0000 'International Tables Vol C Tables 4.2.6.8 and 6.1.1.4'
O O 0.0106 0.0060 'International Tables Vol C Tables 4.2.6.8 and 6.1.1.4'
Th Th -7.2400 8.8979 'International Tables Vol C Tables 4.2.6.8 and 6.1.1.4'

loop_
_geom_angle_atom_site_label_1
_geom_angle_atom_site_label_2
_geom_angle_atom_site_label_3
_geom_angle
OW3 Th1 OW2 177.93(8)
OW3 Th1 O15 67.15(9)
OW2 Th1 O15 113.58(10)
OW3 Th1 O21 67.14(9)
OW2 Th1 O21 113.47(10)
O15 Th1 O21 120.80(9)
OW3 Th1 O9 67.46(8)
OW2 Th1 O9 110.82(8)
O15 Th1 O9 123.40(8)
O21 Th1 O9 66.95(8)
OW3 Th1 O10 115.00(9)
OW2 Th1 O10 66.90(9)
O15 Th1 O10 101.48(9)
O21 Th1 O10 67.38(9)
O9 Th1 O10 127.59(9)
OW3 Th1 O12 111.15(9)
OW2 Th1 O12 68.66(10)
O15 Th1 O12 165.53(8)
O21 Th1 O12 49.46(9)
O9 Th1 O12 65.64(8)
O10 Th1 O12 65.65(9)
OW3 Th1 O5 69.61(8)
OW2 Th1 O5 112.45(8)
O15 Th1 O5 66.69(8)
O21 Th1 O5 63.46(8)
O9 Th1 O5 123.47(8)
O10 Th1 O5 49.36(8)
O12 Th1 O5 99.02(8)
OW3 Th1 O22 68.65(8)
OW2 Th1 O22 109.69(9)
O15 Th1 O22 68.00(8)
O21 Th1 O22 123.84(8)
O9 Th1 O22 65.20(8)
O10 Th1 O22 167.18(9)
O12 Th1 O22 125.61(8)
O5 Th1 O22 127.07(8)
OW3 Th1 O14 112.93(9)
OW2 Th1 O14 66.02(10)
O15 Th1 O14 68.22(8)
O21 Th1 O14 167.73(8)
O9 Th1 O14 101.39(8)
O10 Th1 O14 120.93(9)
O12 Th1 O14 123.36(9)
O5 Th1 O14 128.62(8)
O22 Th1 O14 49.29(8)
OW3 Th1 O1 112.77(8)
OW2 Th1 O1 65.23(8)
O15 Th1 O1 129.84(8)
O21 Th1 O1 101.61(8)
O9 Th1 O1 49.31(7)
O10 Th1 O1 119.88(8)
O12 Th1 O1 64.52(8)
O5 Th1 O1 163.38(8)
O22 Th1 O1 66.46(8)
O14 Th1 O1 66.69(8)
OW3 Th1 O3 112.69(9)
OW2 Th1 O3 68.68(9)
O15 Th1 O3 49.55(9)
O21 Th1 O3 126.22(9)
O9 Th1 O3 166.45(9)
O10 Th1 O3 65.36(10)
O12 Th1 O3 124.10(9)
O5 Th1 O3 66.83(8)
O22 Th1 O3 101.82(9)
O14 Th1 O3 65.68(9)
O1 Th1 O3 123.38(8)
OW1 Th2 OW4 177.72(10)
OW1 Th2 O27 67.92(9)
OW4 Th2 O27 114.26(10)
OW1 Th2 O19 66.94(9)
OW4 Th2 O19 111.76(10)
O27 Th2 O19 121.49(8)
OW1 Th2 O16 112.43(9)
OW4 Th2 O16 68.37(10)
O27 Th2 O16 67.64(9)
O19 Th2 O16 167.03(8)
OW1 Th2 O4 114.04(10)
OW4 Th2 O4 68.24(10)
O27 Th2 O4 50.24(10)
O19 Th2 O4 126.55(9)
O16 Th2 O4 66.09(9)
OW1 Th2 O2 114.07(9)
OW4 Th2 O2 66.53(9)
O27 Th2 O2 101.52(10)
O19 Th2 O2 66.68(9)
O16 Th2 O2 122.65(9)
O4 Th2 O2 65.50(10)
OW1 Th2 O13 68.79(8)
OW4 Th2 O13 109.03(9)
O27 Th2 O13 125.08(9)
O19 Th2 O13 66.79(8)
O16 Th2 O13 100.61(8)
O4 Th2 O13 166.64(9)
O2 Th2 O13 126.32(9)
OW1 Th2 O6 113.60(8)
OW4 Th2 O6 64.60(8)
O27 Th2 O6 129.11(8)
O19 Th2 O6 102.28(8)
O16 Th2 O6 65.64(8)
O4 Th2 O6 121.46(8)
O2 Th2 O6 119.98(8)
O13 Th2 O6 49.22(8)
OW1 Th2 O17 68.12(9)
OW4 Th2 O17 111.77(9)
O27 Th2 O17 68.42(9)
O19 Th2 O17 122.78(8)
O16 Th2 O17 49.37(8)
O4 Th2 O17 103.16(10)
O2 Th2 O17 168.55(9)
O13 Th2 O17 65.13(8)
O6 Th2 O17 66.45(8)
OW1 Th2 O11 69.21(8)
OW4 Th2 O11 112.10(8)
O27 Th2 O11 66.60(9)
O19 Th2 O11 63.86(8)
O16 Th2 O11 128.74(8)
O4 Th2 O11 67.44(9)
O2 Th2 O11 49.25(8)
O13 Th2 O11 124.18(8)
O6 Th2 O11 164.28(8)
O17 Th2 O11 126.48(8)
OW1 Th2 O20 111.36(9)
OW4 Th2 O20 66.74(10)
O27 Th2 O20 164.97(9)
O19 Th2 O20 49.36(8)
O16 Th2 O20 123.80(9)
O4 Th2 O20 122.27(10)
O2 Th2 O20 64.55(9)
O13 Th2 O20 65.37(8)
O6 Th2 O20 65.57(8)
O17 Th2 O20 125.99(8)
O11 Th2 O20 98.80(8)
O24 N3 O11 122.5(3)
O24 N3 O2 121.1(3)
O11 N3 O2 116.4(3)
O24 N3 Th2 175.6(3)
O11 N3 Th2 58.48(17)
O2 N3 Th2 58.05(18)
O29 N4 O15 121.6(4)
O29 N4 O3 122.5(3)
O15 N4 O3 116.0(3)
O29 N4 Th1 177.8(3)
O15 N4 Th1 56.27(17)
O3 N4 Th1 59.71(18)
O8 N5 O4 123.2(4)
O8 N5 O27 120.9(4)
O4 N5 O27 115.9(3)
O8 N5 Th2 176.4(3)
O4 N5 Th2 59.54(19)
O27 N5 Th2 56.46(19)
O30 N6 O21 122.9(4)
O30 N6 O12 122.3(3)
O21 N6 O12 114.8(3)
O30 N6 Th1 176.6(3)
O21 N6 Th1 56.97(18)
O12 N6 Th1 57.86(18)
O26 N7 O22 122.8(3)
O26 N7 O14 122.1(3)
O22 N7 O14 115.1(3)
O26 N7 Th1 177.1(2)
O22 N7 Th1 57.51(17)
O14 N7 Th1 57.71(17)
O18 N8 O5 122.6(3)
O18 N8 O10 121.2(3)
O5 N8 O10 116.3(3)
O18 N8 Th1 173.6(3)
O5 N8 Th1 58.35(17)
O10 N8 Th1 58.30(17)
O25 N9 O13 122.8(3)
O25 N9 O6 121.1(3)
O13 N9 O6 116.0(3)
O25 N9 Th2 179.3(3)
O13 N9 Th2 57.87(16)
O6 N9 Th2 58.18(16)
O23 N10 O17 123.5(3)
O23 N10 O16 121.1(3)
O17 N10 O16 115.3(3)
O23 N10 Th2 176.2(3)
O17 N10 Th2 58.34(17)
O16 N10 Th2 57.06(17)
O28 N11 O19 122.4(3)
O28 N11 O20 122.2(3)
O19 N11 O20 115.4(3)
O28 N11 Th2 175.8(3)
O19 N11 Th2 56.48(17)
O20 N11 Th2 59.07(18)
O7 N12 O9 122.8(3)
O7 N12 O1 121.5(3)
O9 N12 O1 115.7(3)
O7 N12 Th1 178.4(2)
O9 N12 Th1 57.26(16)
O1 N12 Th1 58.50(16)
N12 O1 Th1 96.59(19)
N3 O2 Th2 97.3(2)
N4 O3 Th1 95.4(2)
N5 O4 Th2 95.3(2)
N8 O5 Th1 97.1(2)
N9 O6 Th2 96.88(19)
N12 O9 Th1 98.32(19)
N8 O10 Th1 96.7(2)
N3 O11 Th2 96.9(2)
N6 O12 Th1 97.2(2)
N9 O13 Th2 97.85(19)
N7 O14 Th1 97.5(2)
N4 O15 Th1 99.1(2)
N10 O16 Th2 98.1(2)
N10 O17 Th2 97.1(2)
N11 O19 Th2 99.0(2)
N11 O20 Th2 96.1(2)
N6 O21 Th1 98.5(2)
N7 O22 Th1 97.9(2)
N5 O27 Th2 98.4(2)

loop_
_geom_bond_atom_site_label_1
_geom_bond_atom_site_label_2
_geom_bond_distance
Th1 OW3 2.418(2)
Th1 OW2 2.493(3)
Th1 O15 2.547(3)
Th1 O21 2.571(3)
Th1 O9 2.583(2)
Th1 O10 2.587(3)
Th1 O12 2.588(3)
Th1 O5 2.591(3)
Th1 O22 2.591(3)
Th1 O14 2.594(3)
Th1 O1 2.608(2)
Th1 O3 2.622(3)
Th2 OW1 2.421(2)
Th2 OW4 2.493(3)
Th2 O27 2.525(3)
Th2 O19 2.560(3)
Th2 O16 2.572(3)
Th2 O4 2.594(3)
Th2 O2 2.598(3)
Th2 O13 2.599(2)
Th2 O6 2.602(2)
Th2 O17 2.602(3)
Th2 O11 2.608(2)
Th2 O20 2.617(3)
N3 O24 1.226(4)
N3 O11 1.274(4)
N3 O2 1.278(4)
N4 O29 1.220(4)
N4 O15 1.277(4)
N4 O3 1.279(4)
N5 O8 1.217(5)
N5 O4 1.278(5)
N5 O27 1.287(4)
N6 O30 1.209(4)
N6 O21 1.273(4)
N6 O12 1.290(4)
N7 O26 1.215(4)
N7 O22 1.276(4)
N7 O14 1.286(4)
N8 O18 1.223(4)
N8 O5 1.263(4)
N8 O10 1.283(4)
N9 O25 1.216(4)
N9 O13 1.262(4)
N9 O6 1.291(4)
N10 O23 1.216(4)
N10 O17 1.271(4)
N10 O16 1.287(4)
N11 O28 1.210(4)
N11 O19 1.275(4)
N11 O20 1.283(4)
N12 O7 1.216(4)
N12 O9 1.269(4)
N12 O1 1.288(4)
